data_7128621
loop_
_publ_author_name
'Cheng, Bin'
'Li, Hui'
'Zhu, Xuecheng'
'Zhang, Xinping'
'He, Yixuan'
'Sun, Haiyan'
'Wang, Taimin'
'Zhai, Hongbin'

_publ_section_title
;
 Diversity-oriented synthesis of benzofuro[3,2-b]pyridine derivatives from
 aurone-derived \a,\b-unsaturated imines and activated terminal alkynes.
;
_journal_issue 62
_journal_name_full 'Chemical communications (Cambridge, England)'
_journal_page_first 7701
_journal_page_last 7704
_journal_paper_doi 10.1039/d1cc02477a
_journal_volume 57
_journal_year 2021
_chemical_formula_moiety 'C30 H25 N O7 S'
_chemical_formula_sum 'C30 H25 N O7 S'
_chemical_formula_weight 543.57
_space_group_crystal_system triclinic
_space_group_IT_number 2
_space_group_name_Hall '-P 1'
_space_group_name_H-M_alt 'P -1'
_atom_sites_solution_hydrogens geom
_atom_sites_solution_primary dual
_audit_creation_date 2021-03-26
_audit_creation_method
;
Olex2 1.3
(compiled 2020.02.04 svn.rd84adfe8 for OlexSys, GUI svn.r6032)
;
_audit_update_record
;
2021-03-26 deposited with the CCDC.	2021-07-06 downloaded from the CCDC.
;
_cell_angle_alpha 70.795(2)
_cell_angle_beta 64.1710(10)
_cell_angle_gamma 74.407(2)
_cell_formula_units_Z 2
_cell_length_a 11.3915(5)
_cell_length_b 11.6757(4)
_cell_length_c 12.0576(5)
_cell_measurement_reflns_used 5949
_cell_measurement_temperature 270.0
_cell_measurement_theta_max 27.094
_cell_measurement_theta_min 2.938
_cell_volume 1348.22(10)
_computing_cell_refinement 'SAINT V8.38A (Bruker, 2018)'
_computing_data_reduction 'SAINT V8.38A (Bruker, 2018)'
_computing_molecular_graphics 'Olex2 1.3 (Dolomanov et al., 2009)'
_computing_publication_material 'Olex2 1.3 (Dolomanov et al., 2009)'
_computing_structure_refinement 'SHELXL 2017/1 (Sheldrick, 2015)'
_computing_structure_solution 'SHELXT 2014/5 (Sheldrick, 2014)'
_diffrn_ambient_temperature 270.0
_diffrn_measured_fraction_theta_full 0.985
_diffrn_measured_fraction_theta_max 0.985
_diffrn_measurement_device_type 'Bruker APEX-II CCD'
_diffrn_measurement_method '\f and \w scans'
_diffrn_radiation_type MoK\a
_diffrn_radiation_wavelength 0.71073
_diffrn_reflns_av_R_equivalents 0.0307
_diffrn_reflns_av_unetI/netI 0.0354
_diffrn_reflns_Laue_measured_fraction_full 0.985
_diffrn_reflns_Laue_measured_fraction_max 0.985
_diffrn_reflns_limit_h_max 14
_diffrn_reflns_limit_h_min -14
_diffrn_reflns_limit_k_max 14
_diffrn_reflns_limit_k_min -14
_diffrn_reflns_limit_l_max 14
_diffrn_reflns_limit_l_min -15
_diffrn_reflns_number 16557
_diffrn_reflns_point_group_measured_fraction_full 0.985
_diffrn_reflns_point_group_measured_fraction_max 0.985
_diffrn_reflns_theta_full 25.242
_diffrn_reflns_theta_max 27.141
_diffrn_reflns_theta_min 2.938
_diffrn_source_current 1.0
_diffrn_source_power 0.05
_diffrn_source_voltage 50.0
_diffrn_standards_number 0
_exptl_absorpt_coefficient_mu 0.169
_exptl_absorpt_correction_T_max 0.7455
_exptl_absorpt_correction_T_min 0.7073
_exptl_absorpt_correction_type multi-scan
_exptl_absorpt_process_details
;
SADABS-2016/2 (Bruker,2016/2) was used for absorption correction.
wR2(int) was 0.0896 before and 0.0449 after correction.
The Ratio of minimum to maximum transmission is 0.9488.
The \l/2 correction factor is Not present.
;
_exptl_crystal_colour colourless
_exptl_crystal_colour_primary colourless
_exptl_crystal_density_diffrn 1.339
_exptl_crystal_description block
_exptl_crystal_F_000 568
_exptl_crystal_size_max 0.2
_exptl_crystal_size_mid 0.2
_exptl_crystal_size_min 0.2
_refine_diff_density_max 0.254
_refine_diff_density_min -0.279
_refine_diff_density_rms 0.042
_refine_ls_extinction_method none
_refine_ls_goodness_of_fit_ref 1.039
_refine_ls_hydrogen_treatment constr
_refine_ls_matrix_type full
_refine_ls_number_parameters 355
_refine_ls_number_reflns 5881
_refine_ls_number_restraints 0
_refine_ls_restrained_S_all 1.039
_refine_ls_R_factor_all 0.0584
_refine_ls_R_factor_gt 0.0456
_refine_ls_shift/su_max 0.001
_refine_ls_shift/su_mean 0.000
_refine_ls_structure_factor_coef Fsqd
_refine_ls_weighting_details 'w=1/[\s^2^(Fo^2^)+(0.0521P)^2^+0.4635P] where P=(Fo^2^+2Fc^2^)/3'
_refine_ls_weighting_scheme calc
_refine_ls_wR_factor_gt 0.1117
_refine_ls_wR_factor_ref 0.1242
_reflns_Friedel_coverage 0.000
_reflns_number_gt 4717
_reflns_number_total 5881
_reflns_threshold_expression 'I > 2\s(I)'
_cod_data_source_file d1cc02477a2.cif
_cod_data_source_block a
_cod_depositor_comments 'Adding full bibliography for 7128620--7128621.cif.'
_cod_database_code 7128621
_shelx_shelxl_version_number 2017/1
_shelx_space_group_comment
;
The symmetry employed for this shelxl refinement is uniquely defined
by the following loop, which should always be used as a source of
symmetry information in preference to the above space-group names.
They are only intended as comments.
;
_shelx_estimated_absorpt_t_max 0.967
_shelx_estimated_absorpt_t_min 0.967
_olex2_refinement_description
;
1. Fixed Uiso
 At 1.2 times of:
  All C(H) groups, All C(H,H) groups
 At 1.5 times of:
  All C(H,H,H) groups
2.a Ternary CH refined with riding coordinates:
 C9(H9)
2.b Secondary CH2 refined with riding coordinates:
 C8(H8A,H8B)
2.c Aromatic/amide H refined with riding coordinates:
 C00S(H00S), C3(H3), C4(H4), C6(H6), C7(H7), C19(H19), C20(H20), C21(H21),
 C22(H22), C24(H24), C25(H25), C26(H26), C27(H27)
2.d Idealised Me refined as rotating group:
 C1(H1A,H1B,H1C), C11(H11A,H11B,H11C), C29(H29A,H29B,H29C)
;
_olex2_submission_special_instructions 'No special instructions were received'

loop_
_space_group_symop_operation_xyz
'x, y, z'
'-x, -y, -z'

loop_
_atom_site_label
_atom_site_type_symbol
_atom_site_fract_x
_atom_site_fract_y
_atom_site_fract_z
_atom_site_U_iso_or_equiv
_atom_site_adp_type
_atom_site_occupancy
_atom_site_site_symmetry_order
_atom_site_calc_flag
_atom_site_refinement_flags_posn
_atom_site_refinement_flags_adp
_atom_site_refinement_flags_occupancy
_atom_site_disorder_assembly
_atom_site_disorder_group
S1 S 0.81550(5) 0.39343(4) 0.82066(5) 0.04977(15) Uani 1 1 d . . . . .
O1 O 0.85872(16) 0.33987(15) 0.71480(19) 0.0731(5) Uani 1 1 d . . . . .
O2 O 0.83238(18) 0.31840(14) 0.93532(18) 0.0763(5) Uani 1 1 d . . . . .
O3 O 0.39679(16) 0.44319(17) 0.87636(15) 0.0730(5) Uani 1 1 d . . . . .
O4 O 0.41318(13) 0.59530(14) 0.70548(15) 0.0588(4) Uani 1 1 d . . . . .
O5 O 0.70518(16) 0.57910(13) 0.46672(14) 0.0577(4) Uani 1 1 d . . . . .
O6 O 0.56587(14) 0.75217(12) 0.43692(13) 0.0485(3) Uani 1 1 d . . . . .
O7 O 0.70481(12) 0.99958(10) 0.63627(11) 0.0392(3) Uani 1 1 d . . . . .
N1 N 0.61544(13) 0.70225(12) 0.80567(12) 0.0324(3) Uani 1 1 d . . . . .
C00S C 0.7125(2) 1.09926(18) 0.25057(19) 0.0487(5) Uani 1 1 d . . . . .
H00S H 0.668800 1.176564 0.225309 0.058 Uiso 1 1 calc R U . . .
C1 C 1.0373(3) 0.8655(2) 0.6433(3) 0.0830(9) Uani 1 1 d . . . . .
H1A H 0.968891 0.930063 0.628898 0.124 Uiso 1 1 calc R U . . .
H1B H 1.113980 0.868072 0.565832 0.124 Uiso 1 1 calc R U . . .
H1C H 1.059114 0.876012 0.707437 0.124 Uiso 1 1 calc R U . . .
C2 C 0.98978(18) 0.74317(19) 0.6870(2) 0.0524(5) Uani 1 1 d . . . . .
C3 C 0.94343(19) 0.6838(2) 0.8143(2) 0.0525(5) Uani 1 1 d . . . . .
H3 H 0.945448 0.717929 0.872944 0.063 Uiso 1 1 calc R U . . .
C4 C 0.89415(19) 0.57466(19) 0.85633(19) 0.0489(5) Uani 1 1 d . . . . .
H4 H 0.862833 0.535891 0.942431 0.059 Uiso 1 1 calc R U . . .
C5 C 0.89195(17) 0.52388(16) 0.76893(18) 0.0416(4) Uani 1 1 d . . . . .
C6 C 0.93972(19) 0.5810(2) 0.64086(19) 0.0522(5) Uani 1 1 d . . . . .
H6 H 0.938902 0.546487 0.581893 0.063 Uiso 1 1 calc R U . . .
C7 C 0.9888(2) 0.6904(2) 0.6012(2) 0.0588(6) Uani 1 1 d . . . . .
H7 H 1.021692 0.728611 0.515058 0.071 Uiso 1 1 calc R U . . .
C8 C 0.64420(17) 0.44829(16) 0.86408(17) 0.0400(4) Uani 1 1 d . . . . .
H8A H 0.596582 0.378547 0.907412 0.048 Uiso 1 1 calc R U . . .
H8B H 0.617971 0.497810 0.924081 0.048 Uiso 1 1 calc R U . . .
C9 C 0.60251(16) 0.52411(14) 0.75416(15) 0.0336(3) Uani 1 1 d . . . . .
H9 H 0.656487 0.487704 0.681560 0.040 Uiso 1 1 calc R U . . .
C10 C 0.45896(17) 0.51521(16) 0.78877(16) 0.0373(4) Uani 1 1 d . . . . .
C11 C 0.2769(2) 0.5992(2) 0.7270(3) 0.0698(7) Uani 1 1 d . . . . .
H11A H 0.257555 0.656343 0.656874 0.105 Uiso 1 1 calc R U . . .
H11B H 0.220270 0.624709 0.803916 0.105 Uiso 1 1 calc R U . . .
H11C H 0.262621 0.519137 0.734591 0.105 Uiso 1 1 calc R U . . .
C12 C 0.62456(15) 0.65803(14) 0.71256(15) 0.0304(3) Uani 1 1 d . . . . .
C13 C 0.65348(15) 0.72726(14) 0.58644(15) 0.0316(3) Uani 1 1 d . . . . .
C14 C 0.68278(15) 0.84722(14) 0.54897(14) 0.0308(3) Uani 1 1 d . . . . .
C15 C 0.67483(15) 0.88879(14) 0.64722(15) 0.0319(3) Uani 1 1 d . . . . .
C16 C 0.64122(15) 0.81686(14) 0.77130(15) 0.0315(3) Uani 1 1 d . . . . .
C17 C 0.65298(17) 0.88681(15) 0.84415(16) 0.0361(4) Uani 1 1 d . . . . .
C18 C 0.69249(17) 0.99578(16) 0.75726(16) 0.0380(4) Uani 1 1 d . . . . .
C19 C 0.7205(2) 1.08662(18) 0.7880(2) 0.0491(5) Uani 1 1 d . . . . .
H19 H 0.746285 1.158976 0.728680 0.059 Uiso 1 1 calc R U . . .
C20 C 0.7077(2) 1.06337(19) 0.9126(2) 0.0559(5) Uani 1 1 d . . . . .
H20 H 0.725582 1.121815 0.937768 0.067 Uiso 1 1 calc R U . . .
C21 C 0.6689(2) 0.95508(19) 1.0013(2) 0.0545(5) Uani 1 1 d . . . . .
H21 H 0.661626 0.942827 1.084092 0.065 Uiso 1 1 calc R U . . .
C22 C 0.6409(2) 0.86559(17) 0.96889(17) 0.0445(4) Uani 1 1 d . . . . .
H22 H 0.614835 0.793408 1.028481 0.053 Uiso 1 1 calc R U . . .
C23 C 0.73020(16) 0.91873(15) 0.41436(15) 0.0336(3) Uani 1 1 d . . . . .
C24 C 0.83938(19) 0.86787(18) 0.32457(17) 0.0470(4) Uani 1 1 d . . . . .
H24 H 0.882304 0.789803 0.348777 0.056 Uiso 1 1 calc R U . . .
C25 C 0.8843(2) 0.9334(2) 0.19898(19) 0.0602(6) Uani 1 1 d . . . . .
H25 H 0.957784 0.899276 0.139002 0.072 Uiso 1 1 calc R U . . .
C26 C 0.8212(2) 1.0486(2) 0.16227(19) 0.0567(5) Uani 1 1 d . . . . .
H26 H 0.852030 1.092251 0.077723 0.068 Uiso 1 1 calc R U . . .
C27 C 0.66779(17) 1.03561(16) 0.37702(17) 0.0388(4) Uani 1 1 d . . . . .
H27 H 0.595882 1.071250 0.436934 0.047 Uiso 1 1 calc R U . . .
C28 C 0.64728(18) 0.67562(16) 0.49107(16) 0.0392(4) Uani 1 1 d . . . . .
C29 C 0.5518(3) 0.7133(3) 0.3417(3) 0.0821(9) Uani 1 1 d . . . . .
H29A H 0.637186 0.696911 0.277590 0.123 Uiso 1 1 calc R U . . .
H29B H 0.497681 0.776951 0.303413 0.123 Uiso 1 1 calc R U . . .
H29C H 0.511285 0.640171 0.380792 0.123 Uiso 1 1 calc R U . . .

loop_
_atom_site_aniso_label
_atom_site_aniso_U_11
_atom_site_aniso_U_22
_atom_site_aniso_U_33
_atom_site_aniso_U_23
_atom_site_aniso_U_13
_atom_site_aniso_U_12
S1 0.0502(3) 0.0293(2) 0.0737(4) -0.0068(2) -0.0334(3) -0.00217(19)
O1 0.0660(10) 0.0517(9) 0.1145(14) -0.0474(10) -0.0368(10) 0.0095(7)
O2 0.0856(12) 0.0440(9) 0.1075(14) 0.0196(8) -0.0679(11) -0.0158(8)
O3 0.0645(10) 0.0890(12) 0.0652(10) 0.0161(9) -0.0303(8) -0.0451(9)
O4 0.0451(8) 0.0530(9) 0.0769(10) 0.0041(7) -0.0340(7) -0.0115(6)
O5 0.0843(11) 0.0393(8) 0.0547(8) -0.0222(6) -0.0347(8) 0.0101(7)
O6 0.0681(9) 0.0397(7) 0.0529(8) -0.0144(6) -0.0396(7) 0.0007(6)
O7 0.0518(7) 0.0299(6) 0.0385(6) -0.0043(5) -0.0172(5) -0.0154(5)
N1 0.0365(7) 0.0289(7) 0.0322(7) -0.0053(5) -0.0129(6) -0.0088(5)
C00S 0.0616(12) 0.0361(10) 0.0506(11) 0.0067(8) -0.0317(10) -0.0144(9)
C1 0.0662(15) 0.0578(15) 0.124(2) 0.0121(15) -0.0499(16) -0.0276(12)
C2 0.0342(9) 0.0474(11) 0.0713(14) 0.0006(10) -0.0245(9) -0.0108(8)
C3 0.0456(10) 0.0575(13) 0.0638(13) -0.0170(10) -0.0238(9) -0.0141(9)
C4 0.0458(10) 0.0558(12) 0.0465(11) -0.0066(9) -0.0180(8) -0.0163(9)
C5 0.0358(8) 0.0368(9) 0.0515(11) -0.0079(8) -0.0180(8) -0.0053(7)
C6 0.0436(10) 0.0617(13) 0.0485(11) -0.0183(10) -0.0117(9) -0.0075(9)
C7 0.0450(11) 0.0708(15) 0.0473(12) 0.0035(10) -0.0128(9) -0.0190(10)
C8 0.0451(9) 0.0296(8) 0.0446(10) 0.0009(7) -0.0197(8) -0.0126(7)
C9 0.0395(8) 0.0258(8) 0.0361(8) -0.0059(6) -0.0148(7) -0.0075(6)
C10 0.0437(9) 0.0348(9) 0.0393(9) -0.0115(7) -0.0159(7) -0.0119(7)
C11 0.0493(12) 0.0630(15) 0.111(2) -0.0214(14) -0.0452(13) -0.0034(10)
C12 0.0325(7) 0.0254(8) 0.0338(8) -0.0059(6) -0.0136(6) -0.0052(6)
C13 0.0341(8) 0.0282(8) 0.0328(8) -0.0080(6) -0.0130(6) -0.0040(6)
C14 0.0318(7) 0.0284(8) 0.0301(8) -0.0040(6) -0.0125(6) -0.0037(6)
C15 0.0351(8) 0.0253(8) 0.0345(8) -0.0052(6) -0.0126(6) -0.0073(6)
C16 0.0339(8) 0.0285(8) 0.0335(8) -0.0061(6) -0.0145(6) -0.0060(6)
C17 0.0424(9) 0.0305(8) 0.0380(9) -0.0092(7) -0.0160(7) -0.0072(7)
C18 0.0450(9) 0.0335(9) 0.0402(9) -0.0090(7) -0.0185(8) -0.0091(7)
C19 0.0646(12) 0.0346(10) 0.0570(12) -0.0086(8) -0.0284(10) -0.0154(9)
C20 0.0799(15) 0.0433(11) 0.0647(13) -0.0183(10) -0.0392(12) -0.0135(10)
C21 0.0796(15) 0.0501(12) 0.0482(11) -0.0153(9) -0.0342(11) -0.0107(10)
C22 0.0612(11) 0.0375(10) 0.0401(10) -0.0079(7) -0.0233(9) -0.0105(8)
C23 0.0356(8) 0.0332(8) 0.0309(8) -0.0040(6) -0.0129(7) -0.0076(6)
C24 0.0488(10) 0.0427(10) 0.0385(10) -0.0082(8) -0.0115(8) -0.0007(8)
C25 0.0608(13) 0.0682(15) 0.0345(10) -0.0108(10) -0.0039(9) -0.0098(11)
C26 0.0706(14) 0.0615(13) 0.0320(10) 0.0066(9) -0.0191(9) -0.0239(11)
C27 0.0407(9) 0.0325(9) 0.0418(9) -0.0052(7) -0.0166(7) -0.0068(7)
C28 0.0507(10) 0.0326(9) 0.0352(9) -0.0071(7) -0.0188(8) -0.0048(7)
C29 0.134(3) 0.0680(16) 0.0848(18) -0.0287(14) -0.0805(19) 0.0024(16)

loop_
_atom_type_symbol
_atom_type_description
_atom_type_scat_dispersion_real
_atom_type_scat_dispersion_imag
_atom_type_scat_source
C C 0.0033 0.0016 'International Tables Vol C Tables 4.2.6.8 and 6.1.1.4'
H H 0.0000 0.0000 'International Tables Vol C Tables 4.2.6.8 and 6.1.1.4'
N N 0.0061 0.0033 'International Tables Vol C Tables 4.2.6.8 and 6.1.1.4'
O O 0.0106 0.0060 'International Tables Vol C Tables 4.2.6.8 and 6.1.1.4'
S S 0.1246 0.1234 'International Tables Vol C Tables 4.2.6.8 and 6.1.1.4'

loop_
_geom_angle_atom_site_label_1
_geom_angle_atom_site_label_2
_geom_angle_atom_site_label_3
_geom_angle
_geom_angle_site_symmetry_1
_geom_angle_site_symmetry_3
_geom_angle_publ_flag
O1 S1 C5 108.49(10) . . ?
O1 S1 C8 108.13(9) . . ?
O2 S1 O1 118.84(11) . . ?
O2 S1 C5 108.77(9) . . ?
O2 S1 C8 106.20(10) . . ?
C5 S1 C8 105.63(8) . . ?
C10 O4 C11 117.49(17) . . ?
C28 O6 C29 115.66(16) . . ?
C15 O7 C18 105.06(12) . . ?
C12 N1 C16 116.02(13) . . ?
C26 C00S H00S 119.9 . . ?
C26 C00S C27 120.23(18) . . ?
C27 C00S H00S 119.9 . . ?
H1A C1 H1B 109.5 . . ?
H1A C1 H1C 109.5 . . ?
H1B C1 H1C 109.5 . . ?
C2 C1 H1A 109.5 . . ?
C2 C1 H1B 109.5 . . ?
C2 C1 H1C 109.5 . . ?
C3 C2 C1 120.7(2) . . ?
C7 C2 C1 120.6(2) . . ?
C7 C2 C3 118.67(19) . . ?
C2 C3 H3 119.3 . . ?
C2 C3 C4 121.4(2) . . ?
C4 C3 H3 119.3 . . ?
C3 C4 H4 120.4 . . ?
C5 C4 C3 119.14(19) . . ?
C5 C4 H4 120.4 . . ?
C4 C5 S1 120.12(15) . . ?
C4 C5 C6 120.34(18) . . ?
C6 C5 S1 119.31(15) . . ?
C5 C6 H6 120.3 . . ?
C5 C6 C7 119.3(2) . . ?
C7 C6 H6 120.3 . . ?
C2 C7 C6 121.1(2) . . ?
C2 C7 H7 119.4 . . ?
C6 C7 H7 119.4 . . ?
S1 C8 H8A 108.5 . . ?
S1 C8 H8B 108.5 . . ?
H8A C8 H8B 107.5 . . ?
C9 C8 S1 115.09(12) . . ?
C9 C8 H8A 108.5 . . ?
C9 C8 H8B 108.5 . . ?
C8 C9 H9 107.5 . . ?
C8 C9 C10 109.64(13) . . ?
C8 C9 C12 113.27(13) . . ?
C10 C9 H9 107.5 . . ?
C10 C9 C12 111.13(13) . . ?
C12 C9 H9 107.5 . . ?
O3 C10 O4 123.65(17) . . ?
O3 C10 C9 125.17(17) . . ?
O4 C10 C9 111.12(14) . . ?
O4 C11 H11A 109.5 . . ?
O4 C11 H11B 109.5 . . ?
O4 C11 H11C 109.5 . . ?
H11A C11 H11B 109.5 . . ?
H11A C11 H11C 109.5 . . ?
H11B C11 H11C 109.5 . . ?
N1 C12 C9 114.43(13) . . ?
N1 C12 C13 123.29(14) . . ?
C13 C12 C9 122.28(14) . . ?
C12 C13 C14 121.02(14) . . ?
C12 C13 C28 119.87(14) . . ?
C14 C13 C28 119.05(14) . . ?
C13 C14 C23 123.23(14) . . ?
C15 C14 C13 113.90(14) . . ?
C15 C14 C23 122.63(14) . . ?
O7 C15 C14 126.03(14) . . ?
O7 C15 C16 111.67(13) . . ?
C14 C15 C16 122.21(14) . . ?
N1 C16 C15 123.47(14) . . ?
N1 C16 C17 130.06(15) . . ?
C15 C16 C17 106.24(13) . . ?
C18 C17 C16 105.00(14) . . ?
C22 C17 C16 135.27(16) . . ?
C22 C17 C18 119.62(16) . . ?
O7 C18 C17 112.01(14) . . ?
C19 C18 O7 124.57(16) . . ?
C19 C18 C17 123.39(17) . . ?
C18 C19 H19 122.1 . . ?
C18 C19 C20 115.89(18) . . ?
C20 C19 H19 122.1 . . ?
C19 C20 H20 119.0 . . ?
C19 C20 C21 121.95(18) . . ?
C21 C20 H20 119.0 . . ?
C20 C21 H21 119.3 . . ?
C22 C21 C20 121.34(18) . . ?
C22 C21 H21 119.3 . . ?
C17 C22 H22 121.1 . . ?
C21 C22 C17 117.82(17) . . ?
C21 C22 H22 121.1 . . ?
C24 C23 C14 119.38(15) . . ?
C27 C23 C14 121.23(15) . . ?
C27 C23 C24 119.39(16) . . ?
C23 C24 H24 120.0 . . ?
C25 C24 C23 119.93(19) . . ?
C25 C24 H24 120.0 . . ?
C24 C25 H25 119.8 . . ?
C26 C25 C24 120.4(2) . . ?
C26 C25 H25 119.8 . . ?
C00S C26 H26 120.0 . . ?
C25 C26 C00S 119.97(18) . . ?
C25 C26 H26 120.0 . . ?
C00S C27 C23 120.03(17) . . ?
C00S C27 H27 120.0 . . ?
C23 C27 H27 120.0 . . ?
O5 C28 O6 124.21(16) . . ?
O5 C28 C13 125.69(16) . . ?
O6 C28 C13 110.09(14) . . ?
O6 C29 H29A 109.5 . . ?
O6 C29 H29B 109.5 . . ?
O6 C29 H29C 109.5 . . ?
H29A C29 H29B 109.5 . . ?
H29A C29 H29C 109.5 . . ?
H29B C29 H29C 109.5 . . ?

loop_
_geom_bond_atom_site_label_1
_geom_bond_atom_site_label_2
_geom_bond_distance
_geom_bond_site_symmetry_2
_geom_bond_publ_flag
S1 O1 1.4404(17) . ?
S1 O2 1.4353(16) . ?
S1 C5 1.7556(18) . ?
S1 C8 1.7750(19) . ?
O3 C10 1.187(2) . ?
O4 C10 1.316(2) . ?
O4 C11 1.448(2) . ?
O5 C28 1.200(2) . ?
O6 C28 1.335(2) . ?
O6 C29 1.447(2) . ?
O7 C15 1.3759(18) . ?
O7 C18 1.390(2) . ?
N1 C12 1.337(2) . ?
N1 C16 1.338(2) . ?
C00S H00S 0.9300 . ?
C00S C26 1.374(3) . ?
C00S C27 1.385(3) . ?
C1 H1A 0.9600 . ?
C1 H1B 0.9600 . ?
C1 H1C 0.9600 . ?
C1 C2 1.510(3) . ?
C2 C3 1.380(3) . ?
C2 C7 1.372(3) . ?
C3 H3 0.9300 . ?
C3 C4 1.381(3) . ?
C4 H4 0.9300 . ?
C4 C5 1.380(3) . ?
C5 C6 1.383(3) . ?
C6 H6 0.9300 . ?
C6 C7 1.386(3) . ?
C7 H7 0.9300 . ?
C8 H8A 0.9700 . ?
C8 H8B 0.9700 . ?
C8 C9 1.522(2) . ?
C9 H9 0.9800 . ?
C9 C10 1.526(2) . ?
C9 C12 1.531(2) . ?
C11 H11A 0.9600 . ?
C11 H11B 0.9600 . ?
C11 H11C 0.9600 . ?
C12 C13 1.404(2) . ?
C13 C14 1.408(2) . ?
C13 C28 1.497(2) . ?
C14 C15 1.381(2) . ?
C14 C23 1.487(2) . ?
C15 C16 1.392(2) . ?
C16 C17 1.446(2) . ?
C17 C18 1.392(2) . ?
C17 C22 1.391(2) . ?
C18 C19 1.381(2) . ?
C19 H19 0.9300 . ?
C19 C20 1.383(3) . ?
C20 H20 0.9300 . ?
C20 C21 1.392(3) . ?
C21 H21 0.9300 . ?
C21 C22 1.379(3) . ?
C22 H22 0.9300 . ?
C23 C24 1.387(2) . ?
C23 C27 1.387(2) . ?
C24 H24 0.9300 . ?
C24 C25 1.383(3) . ?
C25 H25 0.9300 . ?
C25 C26 1.374(3) . ?
C26 H26 0.9300 . ?
C27 H27 0.9300 . ?
C29 H29A 0.9600 . ?
C29 H29B 0.9600 . ?
C29 H29C 0.9600 . ?

loop_
_geom_torsion_atom_site_label_1
_geom_torsion_atom_site_label_2
_geom_torsion_atom_site_label_3
_geom_torsion_atom_site_label_4
_geom_torsion
_geom_torsion_site_symmetry_1
_geom_torsion_site_symmetry_2
_geom_torsion_site_symmetry_3
_geom_torsion_site_symmetry_4
_geom_torsion_publ_flag
S1 C5 C6 C7 173.98(16) . . . . ?
S1 C8 C9 C10 153.79(12) . . . . ?
S1 C8 C9 C12 -81.45(16) . . . . ?
O1 S1 C5 C4 -163.88(15) . . . . ?
O1 S1 C5 C6 21.60(18) . . . . ?
O1 S1 C8 C9 -47.64(15) . . . . ?
O2 S1 C5 C4 -33.27(19) . . . . ?
O2 S1 C5 C6 152.21(16) . . . . ?
O2 S1 C8 C9 -176.23(13) . . . . ?
O7 C15 C16 N1 -175.95(14) . . . . ?
O7 C15 C16 C17 -1.00(18) . . . . ?
O7 C18 C19 C20 -177.18(18) . . . . ?
N1 C12 C13 C14 3.9(2) . . . . ?
N1 C12 C13 C28 -173.28(15) . . . . ?
N1 C16 C17 C18 174.69(17) . . . . ?
N1 C16 C17 C22 -1.3(3) . . . . ?
C1 C2 C3 C4 177.0(2) . . . . ?
C1 C2 C7 C6 -176.9(2) . . . . ?
C2 C3 C4 C5 0.3(3) . . . . ?
C3 C2 C7 C6 1.5(3) . . . . ?
C3 C4 C5 S1 -173.84(15) . . . . ?
C3 C4 C5 C6 0.6(3) . . . . ?
C4 C5 C6 C7 -0.5(3) . . . . ?
C5 S1 C8 C9 68.35(14) . . . . ?
C5 C6 C7 C2 -0.5(3) . . . . ?
C7 C2 C3 C4 -1.4(3) . . . . ?
C8 S1 C5 C4 80.37(17) . . . . ?
C8 S1 C5 C6 -94.15(17) . . . . ?
C8 C9 C10 O3 -13.1(3) . . . . ?
C8 C9 C10 O4 169.39(15) . . . . ?
C8 C9 C12 N1 -29.9(2) . . . . ?
C8 C9 C12 C13 149.33(15) . . . . ?
C9 C12 C13 C14 -175.30(14) . . . . ?
C9 C12 C13 C28 7.5(2) . . . . ?
C10 C9 C12 N1 94.02(16) . . . . ?
C10 C9 C12 C13 -86.71(18) . . . . ?
C11 O4 C10 O3 3.5(3) . . . . ?
C11 O4 C10 C9 -178.95(17) . . . . ?
C12 N1 C16 C15 0.5(2) . . . . ?
C12 N1 C16 C17 -173.18(16) . . . . ?
C12 C9 C10 O3 -139.1(2) . . . . ?
C12 C9 C10 O4 43.40(19) . . . . ?
C12 C13 C14 C15 -2.4(2) . . . . ?
C12 C13 C14 C23 172.14(15) . . . . ?
C12 C13 C28 O5 -54.7(3) . . . . ?
C12 C13 C28 O6 124.57(16) . . . . ?
C13 C14 C15 O7 176.47(15) . . . . ?
C13 C14 C15 C16 0.2(2) . . . . ?
C13 C14 C23 C24 -53.3(2) . . . . ?
C13 C14 C23 C27 127.08(18) . . . . ?
C14 C13 C28 O5 128.1(2) . . . . ?
C14 C13 C28 O6 -52.7(2) . . . . ?
C14 C15 C16 N1 0.8(3) . . . . ?
C14 C15 C16 C17 175.71(15) . . . . ?
C14 C23 C24 C25 179.91(18) . . . . ?
C14 C23 C27 C00S -178.77(16) . . . . ?
C15 O7 C18 C17 -1.25(19) . . . . ?
C15 O7 C18 C19 176.51(18) . . . . ?
C15 C14 C23 C24 120.77(19) . . . . ?
C15 C14 C23 C27 -58.8(2) . . . . ?
C15 C16 C17 C18 0.20(18) . . . . ?
C15 C16 C17 C22 -175.8(2) . . . . ?
C16 N1 C12 C9 176.50(13) . . . . ?
C16 N1 C12 C13 -2.8(2) . . . . ?
C16 C17 C18 O7 0.66(19) . . . . ?
C16 C17 C18 C19 -177.13(18) . . . . ?
C16 C17 C22 C21 175.7(2) . . . . ?
C17 C18 C19 C20 0.3(3) . . . . ?
C18 O7 C15 C14 -175.18(16) . . . . ?
C18 O7 C15 C16 1.38(18) . . . . ?
C18 C17 C22 C21 0.1(3) . . . . ?
C18 C19 C20 C21 -0.1(3) . . . . ?
C19 C20 C21 C22 -0.1(4) . . . . ?
C20 C21 C22 C17 0.1(3) . . . . ?
C22 C17 C18 O7 177.43(16) . . . . ?
C22 C17 C18 C19 -0.4(3) . . . . ?
C23 C14 C15 O7 1.9(3) . . . . ?
C23 C14 C15 C16 -174.34(15) . . . . ?
C23 C24 C25 C26 -0.3(3) . . . . ?
C24 C23 C27 C00S 1.6(3) . . . . ?
C24 C25 C26 C00S -0.1(3) . . . . ?
C26 C00S C27 C23 -2.0(3) . . . . ?
C27 C00S C26 C25 1.3(3) . . . . ?
C27 C23 C24 C25 -0.5(3) . . . . ?
C28 C13 C14 C15 174.79(14) . . . . ?
C28 C13 C14 C23 -10.7(2) . . . . ?
C29 O6 C28 O5 -1.2(3) . . . . ?
C29 O6 C28 C13 179.53(19) . . . . ?
